data_2225948
loop_
_publ_author_name
'Hern\'andez Linares, Mar\'ia-Guadalupe'
'Guerrero Luna, Gabriel'
'Bern\`es, Sylvain'

_publ_section_title
;
 (<i>R</i>)-1-Phenylethylammonium trifluoroacetate
;
_journal_coeditor_code PB2025
_journal_issue 5
_journal_name_full 'Acta Crystallographica Section E'
_journal_page_first o1118
_journal_paper_doi 10.1107/S1600536810013565
_journal_volume 66
_journal_year 2010
_chemical_formula_iupac 'C8 H12 N +, C2 F3 O2 -'
_chemical_formula_moiety 'C8 H12 N +, C2 F3 O2 -'
_chemical_formula_sum 'C10 H12 F3 N O2'
_chemical_formula_weight 235.21
_chemical_name_systematic
;
(<i>R</i>)-1-Phenylethylammonium trifluoroacetate
;
_space_group_IT_number 19
_symmetry_cell_setting orthorhombic
_symmetry_space_group_name_Hall 'P 2ac 2ab'
_symmetry_space_group_name_H-M 'P 21 21 21'
_atom_sites_solution_hydrogens geom
_atom_sites_solution_primary direct
_atom_sites_solution_secondary difmap
_audit_creation_method SHELXTL-Plus
_cell_angle_alpha 90.00
_cell_angle_beta 90.00
_cell_angle_gamma 90.00
_cell_formula_units_Z 4
_cell_length_a 6.7821(5)
_cell_length_b 6.9887(8)
_cell_length_c 24.378(2)
_cell_measurement_pressure 101(2)
_cell_measurement_reflns_used 70
_cell_measurement_temperature 298.0(10)
_cell_measurement_theta_max 12.49
_cell_measurement_theta_min 4.49
_cell_volume 1155.47(18)
_computing_cell_refinement 'XSCANS (Siemens, 1996)'
_computing_data_collection 'XSCANS (Siemens, 1996)'
_computing_data_reduction 'XSCANS (Siemens, 1996)'
_computing_molecular_graphics 'Mercury (Macrae <i>et al.</i>,  2008)'
_computing_publication_material 'SHELXTL-Plus (Sheldrick, 2008)'
_computing_structure_refinement 'SHELXTL-Plus (Sheldrick, 2008)'
_computing_structure_solution 'SHELXTL-Plus (Sheldrick, 2008)'
_diffrn_ambient_temperature 298.0(10)
_diffrn_measured_fraction_theta_full 0.999
_diffrn_measured_fraction_theta_max 0.999
_diffrn_measurement_device_type 'Siemens P4'
_diffrn_measurement_method '2\q/\w scans'
_diffrn_radiation_monochromator graphite
_diffrn_radiation_source 'fine-focus sealed tube'
_diffrn_radiation_type MoK\a
_diffrn_radiation_wavelength 0.71073
_diffrn_reflns_av_R_equivalents 0.0200
_diffrn_reflns_av_sigmaI/netI 0.0261
_diffrn_reflns_limit_h_max 4
_diffrn_reflns_limit_h_min -9
_diffrn_reflns_limit_k_max 1
_diffrn_reflns_limit_k_min -9
_diffrn_reflns_limit_l_max 1
_diffrn_reflns_limit_l_min -33
_diffrn_reflns_number 3079
_diffrn_reflns_theta_full 29.00
_diffrn_reflns_theta_max 29.00
_diffrn_reflns_theta_min 1.67
_diffrn_standards_decay_% 1
_diffrn_standards_interval_count 97
_diffrn_standards_number 3
_exptl_absorpt_coefficient_mu 0.125
_exptl_absorpt_correction_type none
_exptl_crystal_colour colorless
_exptl_crystal_density_diffrn 1.352
_exptl_crystal_density_method 'not measured'
_exptl_crystal_description prism
_exptl_crystal_F_000 488
_exptl_crystal_size_max 0.60
_exptl_crystal_size_mid 0.44
_exptl_crystal_size_min 0.40
_refine_diff_density_max 0.159
_refine_diff_density_min -0.129
_refine_ls_extinction_coef 0.045(4)
_refine_ls_extinction_expression Fc^*^=kFc[1+0.001xFc^2^\l^3^/sin(2\q)]^-1/4^
_refine_ls_extinction_method 'SHELXTL-Plus (Sheldrick, 2008)'
_refine_ls_goodness_of_fit_ref 1.034
_refine_ls_hydrogen_treatment mixed
_refine_ls_matrix_type full
_refine_ls_number_constraints 0
_refine_ls_number_parameters 156
_refine_ls_number_reflns 1808
_refine_ls_number_restraints 0
_refine_ls_restrained_S_all 1.034
_refine_ls_R_factor_all 0.0617
_refine_ls_R_factor_gt 0.0414
_refine_ls_shift/su_max 0.000
_refine_ls_shift/su_mean 0.000
_refine_ls_structure_factor_coef Fsqd
_refine_ls_weighting_details 'calc w=1/[\s^2^(Fo^2^)+(0.0464P)^2^+0.1579P] where P=(Fo^2^+2Fc^2^)/3'
_refine_ls_weighting_scheme calc
_refine_ls_wR_factor_gt 0.1013
_refine_ls_wR_factor_ref 0.1124
_reflns_number_gt 1288
_reflns_number_total 1808
_reflns_threshold_expression I>2\s(I)
_cod_data_source_file pb2025.cif
_cod_data_source_block I
_cod_original_cell_volume 1155.49(19)
_cod_database_code 2225948
_cod_database_fobs_code 2225948

loop_
_symmetry_equiv_pos_as_xyz
'x, y, z'
'-x+1/2, -y, z+1/2'
'-x, y+1/2, -z+1/2'
'x+1/2, -y+1/2, -z'

loop_
_atom_site_type_symbol
_atom_site_label
_atom_site_fract_x
_atom_site_fract_y
_atom_site_fract_z
_atom_site_U_iso_or_equiv
_atom_site_adp_type
_atom_site_calc_flag
_atom_site_refinement_flags
_atom_site_occupancy
_atom_site_disorder_assembly
_atom_site_disorder_group
N N1 0.9254(3) 0.1712(3) 0.19995(7) 0.0480(4) Uani d . 1 . .
H H1C 1.002(5) 0.206(4) 0.2286(11) 0.072 Uiso d . 1 . .
H H1B 0.853(5) 0.062(5) 0.2039(11) 0.072 Uiso d . 1 . .
H H1A 0.840(5) 0.268(5) 0.1966(11) 0.072 Uiso d . 1 . .
C C1 1.0532(3) 0.1429(4) 0.15044(8) 0.0513(5) Uani d . 1 . .
H H1 1.1377 0.0316 0.1571 0.062 Uiso calc R 1 . .
C C2 1.1846(5) 0.3153(5) 0.14290(11) 0.0818(9) Uani d . 1 . .
H H2C 1.2617 0.3000 0.1102 0.123 Uiso calc R 1 . .
H H2B 1.2709 0.3273 0.1739 0.123 Uiso calc R 1 . .
H H2A 1.1049 0.4283 0.1398 0.123 Uiso calc R 1 . .
C C3 0.9260(3) 0.1001(4) 0.10055(8) 0.0502(5) Uani d . 1 . .
C C4 0.9482(5) -0.0721(4) 0.07311(11) 0.0706(7) Uani d . 1 . .
H H4 1.0390 -0.1616 0.0857 0.085 Uiso calc R 1 . .
C C5 0.8359(6) -0.1118(5) 0.02695(12) 0.0893(10) Uani d . 1 . .
H H5 0.8526 -0.2272 0.0086 0.107 Uiso calc R 1 . .
C C6 0.7020(5) 0.0165(5) 0.00854(11) 0.0819(10) Uani d . 1 . .
H H6 0.6265 -0.0114 -0.0223 0.098 Uiso calc R 1 . .
C C7 0.6776(4) 0.1863(5) 0.03497(10) 0.0743(8) Uani d . 1 . .
H H7 0.5859 0.2744 0.0221 0.089 Uiso calc R 1 . .
C C8 0.7891(4) 0.2282(4) 0.08117(9) 0.0633(7) Uani d . 1 . .
H H8 0.7710 0.3442 0.0992 0.076 Uiso calc R 1 . .
C C9 0.6937(4) 0.6770(3) 0.19540(9) 0.0482(5) Uani d . 1 . .
O O1 0.6911(4) 0.5019(3) 0.19191(10) 0.0921(7) Uani d . 1 . .
O O2 0.8190(3) 0.7849(3) 0.21505(7) 0.0620(5) Uani d . 1 . .
C C10 0.5086(4) 0.7725(4) 0.17224(11) 0.0613(6) Uani d . 1 . .
F F1 0.4723(3) 0.7214(4) 0.12145(7) 0.1175(8) Uani d . 1 . .
F F2 0.5178(3) 0.9610(2) 0.17221(11) 0.1065(8) Uani d . 1 . .
F F3 0.3482(2) 0.7254(3) 0.20053(8) 0.0914(6) Uani d . 1 . .

loop_
_atom_site_aniso_label
_atom_site_aniso_U_11
_atom_site_aniso_U_22
_atom_site_aniso_U_33
_atom_site_aniso_U_12
_atom_site_aniso_U_13
_atom_site_aniso_U_23
N1 0.0484(10) 0.0459(9) 0.0498(9) -0.0030(9) -0.0118(9) 0.0002(9)
C1 0.0420(10) 0.0574(13) 0.0545(11) 0.0045(11) -0.0077(10) -0.0010(10)
C2 0.0655(16) 0.105(2) 0.0744(16) -0.029(2) -0.0104(14) 0.0154(17)
C3 0.0429(11) 0.0622(13) 0.0455(10) 0.0012(12) -0.0017(9) 0.0003(10)
C4 0.0760(17) 0.0669(16) 0.0689(14) 0.0113(16) -0.0136(15) -0.0104(13)
C5 0.116(3) 0.082(2) 0.0699(15) -0.003(2) -0.0199(18) -0.0186(16)
C6 0.085(2) 0.106(3) 0.0544(13) -0.022(2) -0.0162(15) -0.0043(16)
C7 0.0650(16) 0.099(2) 0.0585(13) 0.0027(18) -0.0157(13) 0.0114(15)
C8 0.0618(14) 0.0706(16) 0.0576(12) 0.0107(14) -0.0108(12) -0.0038(12)
C9 0.0487(12) 0.0465(12) 0.0495(10) 0.0049(10) -0.0017(10) -0.0005(9)
O1 0.0946(16) 0.0488(11) 0.1330(18) 0.0160(11) -0.0199(16) -0.0080(11)
O2 0.0575(10) 0.0609(10) 0.0677(9) -0.0061(9) -0.0241(8) 0.0114(8)
C10 0.0477(13) 0.0611(14) 0.0753(14) -0.0048(13) -0.0089(12) 0.0110(13)
F1 0.1021(14) 0.173(2) 0.0768(10) -0.0089(18) -0.0389(10) 0.0115(13)
F2 0.0614(10) 0.0583(10) 0.200(2) 0.0064(9) -0.0258(13) 0.0349(11)
F3 0.0526(8) 0.0911(13) 0.1303(14) -0.0024(10) 0.0155(9) 0.0106(12)

loop_
_atom_type_symbol
_atom_type_description
_atom_type_scat_dispersion_real
_atom_type_scat_dispersion_imag
_atom_type_scat_source
C C 0.0033 0.0016 'International Tables Vol C Tables 4.2.6.8 and 6.1.1.4'
H H 0.0000 0.0000 'International Tables Vol C Tables 4.2.6.8 and 6.1.1.4'
N N 0.0061 0.0033 'International Tables Vol C Tables 4.2.6.8 and 6.1.1.4'
O O 0.0106 0.0060 'International Tables Vol C Tables 4.2.6.8 and 6.1.1.4'
F F 0.0171 0.0103 'International Tables Vol C Tables 4.2.6.8 and 6.1.1.4'

loop_
_geom_angle_atom_site_label_1
_geom_angle_atom_site_label_2
_geom_angle_atom_site_label_3
_geom_angle_site_symmetry_1
_geom_angle_site_symmetry_3
_geom_angle
_geom_angle_publ_flag
C1 N1 H1C . . 109.1(18) ?
C1 N1 H1B . . 106.6(18) ?
H1C N1 H1B . . 117(2) ?
C1 N1 H1A . . 113.5(18) ?
H1C N1 H1A . . 104(2) ?
H1B N1 H1A . . 107(2) ?
N1 C1 C2 . . 109.5(2) ?
N1 C1 C3 . . 109.99(17) ?
C2 C1 C3 . . 113.23(19) ?
N1 C1 H1 . . 108.0 ?
C2 C1 H1 . . 108.0 ?
C3 C1 H1 . . 108.0 ?
C1 C2 H2C . . 109.5 ?
C1 C2 H2B . . 109.5 ?
H2C C2 H2B . . 109.5 ?
C1 C2 H2A . . 109.5 ?
H2C C2 H2A . . 109.5 ?
H2B C2 H2A . . 109.5 ?
C8 C3 C4 . . 118.3(2) ?
C8 C3 C1 . . 122.0(2) ?
C4 C3 C1 . . 119.7(2) ?
C3 C4 C5 . . 120.4(3) ?
C3 C4 H4 . . 119.8 ?
C5 C4 H4 . . 119.8 ?
C6 C5 C4 . . 120.4(3) ?
C6 C5 H5 . . 119.8 ?
C4 C5 H5 . . 119.8 ?
C5 C6 C7 . . 120.2(3) ?
C5 C6 H6 . . 119.9 ?
C7 C6 H6 . . 119.9 ?
C6 C7 C8 . . 120.1(3) ?
C6 C7 H7 . . 119.9 ?
C8 C7 H7 . . 119.9 ?
C3 C8 C7 . . 120.7(3) ?
C3 C8 H8 . . 119.7 ?
C7 C8 H8 . . 119.7 ?
O1 C9 O2 . . 130.3(3) ?
O1 C9 C10 . . 113.4(2) ?
O2 C9 C10 . . 116.2(2) ?
F1 C10 F2 . . 106.3(2) ?
F1 C10 F3 . . 105.6(2) ?
F2 C10 F3 . . 106.6(3) ?
F1 C10 C9 . . 112.6(2) ?
F2 C10 C9 . . 113.4(2) ?
F3 C10 C9 . . 111.85(19) ?

loop_
_geom_bond_atom_site_label_1
_geom_bond_atom_site_label_2
_geom_bond_site_symmetry_2
_geom_bond_distance
_geom_bond_publ_flag
N1 C1 . 1.499(3) ?
N1 H1C . 0.90(3) ?
N1 H1B . 0.92(3) ?
N1 H1A . 0.90(3) ?
C1 C2 . 1.510(4) ?
C1 C3 . 1.521(3) ?
C1 H1 . 0.9800 ?
C2 H2C . 0.9600 ?
C2 H2B . 0.9600 ?
C2 H2A . 0.9600 ?
C3 C8 . 1.374(3) ?
C3 C4 . 1.385(3) ?
C4 C5 . 1.387(4) ?
C4 H4 . 0.9300 ?
C5 C6 . 1.352(5) ?
C5 H5 . 0.9300 ?
C6 C7 . 1.361(4) ?
C6 H6 . 0.9300 ?
C7 C8 . 1.388(3) ?
C7 H7 . 0.9300 ?
C8 H8 . 0.9300 ?
C9 O1 . 1.227(3) ?
C9 O2 . 1.233(3) ?
C9 C10 . 1.530(3) ?
C10 F1 . 1.312(3) ?
C10 F2 . 1.319(3) ?
C10 F3 . 1.329(3) ?

loop_
_geom_hbond_atom_site_label_D
_geom_hbond_atom_site_label_H
_geom_hbond_atom_site_label_A
_geom_hbond_site_symmetry_A
_geom_hbond_distance_DH
_geom_hbond_distance_HA
_geom_hbond_distance_DA
_geom_hbond_angle_DHA
_geom_hbond_publ_flag
N1 H1A O1 . 0.90(3) 1.92(3) 2.812(3) 171(3) yes
N1 H1B O2 1_545 0.92(3) 1.97(3) 2.818(3) 154(3) yes
N1 H1C O2 3_745 0.90(3) 1.92(3) 2.816(2) 175(3) yes
N1 H1B F2 1_545 0.92(3) 2.50(3) 3.202(3) 134(2) no

loop_
_geom_torsion_atom_site_label_1
_geom_torsion_atom_site_label_2
_geom_torsion_atom_site_label_3
_geom_torsion_atom_site_label_4
_geom_torsion_site_symmetry_1
_geom_torsion_site_symmetry_2
_geom_torsion_site_symmetry_3
_geom_torsion_site_symmetry_4
_geom_torsion
_geom_torsion_publ_flag
N1 C1 C3 C8 . . . . 61.4(3) ?
C2 C1 C3 C8 . . . . -61.5(3) ?
N1 C1 C3 C4 . . . . -119.1(2) ?
C2 C1 C3 C4 . . . . 118.0(3) ?
C8 C3 C4 C5 . . . . 0.7(4) ?
C1 C3 C4 C5 . . . . -178.8(3) ?
C3 C4 C5 C6 . . . . -0.7(5) ?
C4 C5 C6 C7 . . . . 0.5(5) ?
C5 C6 C7 C8 . . . . -0.4(5) ?
C4 C3 C8 C7 . . . . -0.6(4) ?
C1 C3 C8 C7 . . . . 178.9(2) ?
C6 C7 C8 C3 . . . . 0.4(4) ?
O1 C9 C10 F1 . . . . -54.5(3) ?
O2 C9 C10 F1 . . . . 126.5(2) ?
O1 C9 C10 F2 . . . . -175.2(3) ?
O2 C9 C10 F2 . . . . 5.8(3) ?
O1 C9 C10 F3 . . . . 64.2(3) ?
O2 C9 C10 F3 . . . . -114.8(3) ?

loop_
_cod_related_entry_id
_cod_related_entry_database
_cod_related_entry_code
1 ChemSpider 30656077
